data_2012915
loop_
_publ_author_name
'Suchada Chantrapromma'
'Anwar Usman'
'Hoong-Kun Fun'
'Bo-Long Poh'
'Chatchanok Karalai'

_publ_section_title
;
 The ternary complex
 4-(2-pyridyl)pyridinium--3,5-dinitrobenzoate--3,5-dinitrobenzoic acid
 (1/1/1)
;
_journal_issue 9
_journal_name_full 'Acta Crystallographica Section C'
_journal_page_first o589
_journal_page_last o590
_journal_paper_doi 10.1107/S0108270102013100
_journal_volume 58
_journal_year 2002
_chemical_formula_iupac 'C10 H9 N2 1+, C7 H3 N2 O6 1-, C7 H4 N2 O6'
_chemical_formula_moiety 'C10 H9 N2 1+, C7 H3 N2 O6 1-, C7 H4 N2 O6'
_chemical_formula_sum 'C24 H16 N6 O12'
_chemical_formula_weight 580.43
_chemical_name_systematic ?
_space_group_IT_number 14
_symmetry_cell_setting monoclinic
_symmetry_space_group_name_Hall '-P 2ybc'
_symmetry_space_group_name_H-M 'P 1 21/c 1'
_atom_sites_solution_hydrogens geom
_atom_sites_solution_primary direct
_atom_sites_solution_secondary difmap
_audit_creation_method SHELXL-97
_cell_angle_alpha 90.00
_cell_angle_beta 104.3720(10)
_cell_angle_gamma 90.00
_cell_formula_units_Z 4
_cell_length_a 9.01930(10)
_cell_length_b 20.6107(2)
_cell_length_c 13.6609(3)
_cell_measurement_reflns_used 5786
_cell_measurement_temperature 153(2)
_cell_measurement_theta_max 28.33
_cell_measurement_theta_min 2.50
_cell_volume 2460.01(7)
_computing_cell_refinement 'SAINT (Siemens, 1996)'
_computing_data_collection 'SMART (Siemens, 1996)'
_computing_data_reduction 'SAINT and SADABS (Sheldrick, 1996)'
_computing_molecular_graphics SHELXTL
_computing_publication_material
;
SHELXTL, PARST (Nardelli, 1995) and PLATON (Spek, 1990)
;
_computing_structure_refinement SHELXTL
_computing_structure_solution 'SHELXTL (Sheldrick, 1997)'
_diffrn_ambient_temperature 153(2)
_diffrn_detector_area_resol_mean 8.33
_diffrn_measured_fraction_theta_full 0.974
_diffrn_measured_fraction_theta_max 0.974
_diffrn_measurement_device_type 'Siemens SMART CCD area-detector'
_diffrn_measurement_method \w
_diffrn_radiation_monochromator graphite
_diffrn_radiation_source 'fine-focus sealed tube'
_diffrn_radiation_type MoK\a
_diffrn_radiation_wavelength 0.71073
_diffrn_reflns_av_R_equivalents 0.0883
_diffrn_reflns_av_sigmaI/netI 0.1018
_diffrn_reflns_limit_h_max 12
_diffrn_reflns_limit_h_min -11
_diffrn_reflns_limit_k_max 19
_diffrn_reflns_limit_k_min -27
_diffrn_reflns_limit_l_max 17
_diffrn_reflns_limit_l_min -17
_diffrn_reflns_number 14651
_diffrn_reflns_theta_full 28.26
_diffrn_reflns_theta_max 28.26
_diffrn_reflns_theta_min 2.50
_diffrn_standards_decay_% negligible
_diffrn_standards_interval_count 0
_diffrn_standards_number 0
_exptl_absorpt_coefficient_mu 0.129
_exptl_absorpt_correction_T_max 0.9623
_exptl_absorpt_correction_T_min 0.9502
_exptl_absorpt_correction_type empirical
_exptl_absorpt_process_details '(SADABS; Sheldrick, 1996)'
_exptl_crystal_colour colorless
_exptl_crystal_density_diffrn 1.567
_exptl_crystal_density_method 'not measured'
_exptl_crystal_description block
_exptl_crystal_F_000 1192
_exptl_crystal_size_max 0.40
_exptl_crystal_size_mid 0.40
_exptl_crystal_size_min 0.30
_refine_diff_density_max 0.597
_refine_diff_density_min -0.559
_refine_ls_extinction_coef 0.040(3)
_refine_ls_extinction_expression Fc^*^=kFc[1+0.001xFc^2^\l^3^/sin(2\q)]^-1/4^
_refine_ls_extinction_method SHELXL97
_refine_ls_goodness_of_fit_ref 0.978
_refine_ls_hydrogen_treatment refall
_refine_ls_matrix_type full
_refine_ls_number_parameters 444
_refine_ls_number_reflns 5931
_refine_ls_number_restraints 0
_refine_ls_restrained_S_all 0.978
_refine_ls_R_factor_all 0.0748
_refine_ls_R_factor_gt 0.0592
_refine_ls_shift/su_max 0.001
_refine_ls_shift/su_mean 0.000
_refine_ls_structure_factor_coef Fsqd
_refine_ls_weighting_details 'calc w = 1/[\s^2^(Fo^2^)+(0.066P)^2^] where P = (Fo^2^+2Fc^2^)/3'
_refine_ls_weighting_scheme calc
_refine_ls_wR_factor_gt 0.1369
_refine_ls_wR_factor_ref 0.1443
_reflns_number_gt 4473
_reflns_number_total 5931
_reflns_threshold_expression I>2\s(I)
_cod_data_source_file av1113.cif
_cod_data_source_block I
_cod_original_sg_symbol_H-M 'P 21/c'
_cod_database_code 2012915
_cod_database_fobs_code 2012915

loop_
_symmetry_equiv_pos_as_xyz
'x, y, z'
'-x, y+1/2, -z+1/2'
'-x, -y, -z'
'x, -y-1/2, z-1/2'

loop_
_atom_site_label
_atom_site_fract_x
_atom_site_fract_y
_atom_site_fract_z
_atom_site_U_iso_or_equiv
_atom_site_adp_type
_atom_site_calc_flag
_atom_site_refinement_flags
_atom_site_occupancy
_atom_site_disorder_assembly
_atom_site_disorder_group
_atom_site_type_symbol
O1 0.15016(14) 0.36713(5) 0.83796(9) 0.0257(3) Uani d . 1 . . O
O2 0.08295(16) 0.46887(6) 0.86487(10) 0.0332(3) Uani d . 1 . . O
O3 -0.00916(15) 0.61118(6) 0.56459(11) 0.0360(3) Uani d . 1 . . O
O4 0.14167(17) 0.60431(6) 0.46409(10) 0.0370(3) Uani d . 1 . . O
O5 0.45866(15) 0.41558(6) 0.47414(10) 0.0343(3) Uani d . 1 . . O
O6 0.47123(18) 0.34290(7) 0.59077(12) 0.0467(4) Uani d . 1 . . O
O7 0.22231(15) 0.22730(5) 0.23480(9) 0.0288(3) Uani d . 1 . . O
O8 0.17238(19) 0.29327(6) 0.35206(12) 0.0485(4) Uani d . 1 . . O
O9 0.2316(2) 0.52882(6) 0.30898(10) 0.0454(4) Uani d . 1 . . O
O10 0.29633(18) 0.56535(6) 0.17667(11) 0.0422(4) Uani d . 1 . . O
O11 0.47864(17) 0.41716(7) -0.03973(11) 0.0402(4) Uani d . 1 . . O
O12 0.46440(17) 0.31345(6) -0.01737(10) 0.0404(3) Uani d . 1 . . O
N1 0.29030(15) 0.64763(6) 0.75907(10) 0.0216(3) Uani d . 1 . . N
N2 0.00691(16) 0.66272(7) 1.02621(10) 0.0233(3) Uani d . 1 . . N
N3 0.42668(16) 0.39497(7) 0.55092(11) 0.0261(3) Uani d . 1 . . N
N4 0.09294(16) 0.58466(6) 0.53490(10) 0.0240(3) Uani d . 1 . . N
N5 0.44243(16) 0.36984(7) 0.00374(11) 0.0270(3) Uani d . 1 . . N
N6 0.27081(17) 0.52090(7) 0.22986(11) 0.0268(3) Uani d . 1 . . N
C1 0.36239(18) 0.65592(8) 0.68567(12) 0.0229(3) Uani d . 1 . . C
C2 0.39027(18) 0.71601(8) 0.64781(12) 0.0231(3) Uani d . 1 . . C
C3 0.34298(19) 0.77095(8) 0.69023(13) 0.0260(4) Uani d . 1 . . C
C4 0.26697(19) 0.76379(8) 0.76654(13) 0.0233(3) Uani d . 1 . . C
C5 0.24184(16) 0.70142(7) 0.79883(11) 0.0173(3) Uani d . 1 . . C
C6 0.16066(16) 0.68889(7) 0.87991(11) 0.0176(3) Uani d . 1 . . C
C7 0.10055(18) 0.73914(8) 0.92752(12) 0.0217(3) Uani d . 1 . . C
C8 0.02382(19) 0.72475(8) 1.00031(12) 0.0246(3) Uani d . 1 . . C
C9 0.06328(19) 0.61333(8) 0.98266(12) 0.0236(3) Uani d . 1 . . C
C10 0.14090(18) 0.62491(7) 0.90956(12) 0.0216(3) Uani d . 1 . . C
C11 0.18754(17) 0.45003(7) 0.72428(12) 0.0197(3) Uani d . 1 . . C
C12 0.29060(18) 0.41387(7) 0.68450(12) 0.0209(3) Uani d . 1 . . C
C13 0.32539(17) 0.43507(7) 0.59611(12) 0.0202(3) Uani d . 1 . . C
C14 0.26406(18) 0.49099(7) 0.54576(12) 0.0202(3) Uani d . 1 . . C
C15 0.16357(17) 0.52560(7) 0.58758(11) 0.0193(3) Uani d . 1 . . C
C16 0.12477(17) 0.50697(7) 0.67563(12) 0.0202(3) Uani d . 1 . . C
C17 0.13661(18) 0.42816(7) 0.81677(12) 0.0220(3) Uani d . 1 . . C
C18 0.25913(17) 0.33942(7) 0.21703(11) 0.0185(3) Uani d . 1 . . C
C19 0.32403(17) 0.32812(7) 0.13548(12) 0.0192(3) Uani d . 1 . . C
C20 0.36793(17) 0.38137(7) 0.08692(11) 0.0201(3) Uani d . 1 . . C
C21 0.35013(18) 0.44487(8) 0.11450(12) 0.0212(3) Uani d . 1 . . C
C22 0.28635(17) 0.45383(7) 0.19606(11) 0.0198(3) Uani d . 1 . . C
C23 0.24125(18) 0.40277(7) 0.24857(12) 0.0196(3) Uani d . 1 . . C
C24 0.21311(18) 0.28457(7) 0.27569(12) 0.0223(3) Uani d . 1 . . C
H12 0.342(2) 0.3763(9) 0.7146(15) 0.029(5) Uiso d . 1 . . H
H21 0.383(2) 0.4794(9) 0.0814(14) 0.025(5) Uiso d . 1 . . H
H19 0.343(3) 0.2834(11) 0.1132(17) 0.045(6) Uiso d . 1 . . H
H111 -0.048(2) 0.6539(11) 1.0721(17) 0.037(6) Uiso d . 1 . . H
H2 0.442(2) 0.7199(9) 0.5983(16) 0.033(5) Uiso d . 1 . . H
H14 0.291(2) 0.5054(9) 0.4889(15) 0.030(5) Uiso d . 1 . . H
H8 -0.021(2) 0.7568(10) 1.0364(16) 0.036(5) Uiso d . 1 . . H
H10 0.180(2) 0.5893(10) 0.8804(16) 0.033(5) Uiso d . 1 . . H
H1 0.396(2) 0.6155(10) 0.6573(16) 0.033(5) Uiso d . 1 . . H
H16 0.052(2) 0.5321(9) 0.7038(15) 0.027(5) Uiso d . 1 . . H
H4 0.237(2) 0.8002(10) 0.7988(15) 0.030(5) Uiso d . 1 . . H
H117 0.176(3) 0.1942(14) 0.273(2) 0.072(8) Uiso d . 1 . . H
H3 0.365(2) 0.8137(10) 0.6667(16) 0.039(6) Uiso d . 1 . . H
H7 0.102(2) 0.7857(10) 0.9090(16) 0.034(5) Uiso d . 1 . . H
H9 0.044(2) 0.5721(10) 1.0024(15) 0.028(5) Uiso d . 1 . . H
H23 0.196(2) 0.4113(9) 0.3048(15) 0.029(5) Uiso d . 1 . . H

loop_
_atom_site_aniso_label
_atom_site_aniso_U_11
_atom_site_aniso_U_22
_atom_site_aniso_U_33
_atom_site_aniso_U_12
_atom_site_aniso_U_13
_atom_site_aniso_U_23
O1 0.0455(7) 0.0127(5) 0.0253(6) 0.0018(4) 0.0210(5) 0.0014(4)
O2 0.0605(8) 0.0164(6) 0.0331(7) 0.0036(5) 0.0310(6) -0.0006(5)
O3 0.0427(7) 0.0250(7) 0.0430(8) 0.0139(5) 0.0154(6) 0.0036(5)
O4 0.0676(9) 0.0205(6) 0.0272(7) 0.0088(6) 0.0197(6) 0.0087(5)
O5 0.0466(8) 0.0339(7) 0.0313(7) 0.0051(5) 0.0263(6) 0.0026(5)
O6 0.0659(9) 0.0377(8) 0.0460(9) 0.0313(7) 0.0320(8) 0.0155(6)
O7 0.0484(7) 0.0143(6) 0.0285(6) -0.0010(5) 0.0189(6) 0.0035(4)
O8 0.0911(12) 0.0210(7) 0.0543(9) 0.0060(7) 0.0575(9) 0.0068(6)
O9 0.0934(12) 0.0242(7) 0.0273(7) 0.0062(7) 0.0311(8) -0.0021(5)
O10 0.0752(10) 0.0165(6) 0.0464(8) -0.0051(6) 0.0367(8) 0.0035(5)
O11 0.0598(9) 0.0343(8) 0.0379(8) -0.0122(6) 0.0337(7) 0.0004(6)
O12 0.0639(9) 0.0298(7) 0.0374(8) 0.0092(6) 0.0315(7) -0.0013(6)
N1 0.0265(7) 0.0166(6) 0.0237(7) -0.0027(5) 0.0102(6) -0.0023(5)
N2 0.0278(7) 0.0274(7) 0.0163(6) -0.0036(5) 0.0085(6) 0.0001(5)
N3 0.0325(7) 0.0247(7) 0.0249(7) 0.0054(6) 0.0145(6) 0.0013(5)
N4 0.0370(8) 0.0138(6) 0.0208(7) 0.0005(5) 0.0063(6) -0.0013(5)
N5 0.0332(7) 0.0283(8) 0.0236(7) -0.0017(6) 0.0151(6) -0.0005(6)
N6 0.0438(8) 0.0156(7) 0.0237(7) -0.0003(6) 0.0137(6) -0.0003(5)
C1 0.0240(7) 0.0233(8) 0.0228(8) -0.0017(6) 0.0086(6) -0.0042(6)
C2 0.0241(8) 0.0291(9) 0.0170(7) -0.0026(6) 0.0069(6) 0.0011(6)
C3 0.0332(9) 0.0204(8) 0.0254(9) -0.0027(6) 0.0091(7) 0.0062(6)
C4 0.0325(8) 0.0143(7) 0.0247(8) -0.0013(6) 0.0099(7) -0.0004(6)
C5 0.0211(7) 0.0159(7) 0.0144(7) -0.0021(5) 0.0034(6) -0.0020(5)
C6 0.0214(7) 0.0153(7) 0.0153(7) -0.0020(5) 0.0028(6) -0.0014(5)
C7 0.0287(8) 0.0163(7) 0.0208(8) -0.0030(6) 0.0074(7) -0.0027(6)
C8 0.0297(8) 0.0242(8) 0.0212(8) -0.0008(6) 0.0087(7) -0.0044(6)
C9 0.0305(8) 0.0204(8) 0.0203(8) -0.0023(6) 0.0071(7) 0.0051(6)
C10 0.0283(8) 0.0164(8) 0.0211(8) 0.0010(6) 0.0081(7) 0.0004(6)
C11 0.0295(8) 0.0129(7) 0.0191(7) -0.0023(6) 0.0108(6) -0.0008(5)
C12 0.0294(8) 0.0142(7) 0.0211(8) 0.0006(6) 0.0103(6) 0.0014(6)
C13 0.0259(7) 0.0164(7) 0.0207(8) 0.0000(6) 0.0102(6) -0.0017(6)
C14 0.0299(8) 0.0155(7) 0.0174(7) -0.0030(6) 0.0099(6) 0.0000(5)
C15 0.0284(8) 0.0108(7) 0.0190(7) -0.0010(5) 0.0064(6) -0.0002(5)
C16 0.0276(8) 0.0137(7) 0.0219(8) -0.0014(6) 0.0113(6) -0.0025(5)
C17 0.0332(8) 0.0156(7) 0.0212(8) -0.0003(6) 0.0140(7) 0.0005(6)
C18 0.0219(7) 0.0145(7) 0.0195(7) 0.0016(5) 0.0057(6) 0.0032(5)
C19 0.0225(7) 0.0163(7) 0.0196(7) 0.0003(5) 0.0068(6) 0.0000(6)
C20 0.0247(7) 0.0212(8) 0.0166(7) -0.0014(6) 0.0090(6) -0.0004(6)
C21 0.0274(8) 0.0181(8) 0.0196(7) -0.0044(6) 0.0088(6) 0.0022(6)
C22 0.0278(8) 0.0141(7) 0.0180(7) -0.0011(5) 0.0068(6) -0.0010(5)
C23 0.0256(7) 0.0182(8) 0.0169(7) 0.0022(6) 0.0086(6) 0.0020(6)
C24 0.0276(8) 0.0163(7) 0.0268(8) 0.0042(6) 0.0138(7) 0.0040(6)

loop_
_atom_type_symbol
_atom_type_description
_atom_type_scat_dispersion_real
_atom_type_scat_dispersion_imag
_atom_type_scat_source
C C 0.0033 0.0016 'International Tables Vol C Tables 4.2.6.8 and 6.1.1.4'
H H 0.0000 0.0000 'International Tables Vol C Tables 4.2.6.8 and 6.1.1.4'
N N 0.0061 0.0033 'International Tables Vol C Tables 4.2.6.8 and 6.1.1.4'
O O 0.0106 0.0060 'International Tables Vol C Tables 4.2.6.8 and 6.1.1.4'

loop_
_geom_angle_atom_site_label_1
_geom_angle_atom_site_label_2
_geom_angle_atom_site_label_3
_geom_angle
C24 O7 H117 108.0(15)
C1 N1 C5 117.56(13)
C9 N2 C8 121.63(14)
C9 N2 H111 119.1(14)
C8 N2 H111 119.2(14)
O6 N3 O5 124.12(14)
O6 N3 C13 118.25(13)
O5 N3 C13 117.62(13)
O3 N4 O4 124.09(14)
O3 N4 C15 118.43(13)
O4 N4 C15 117.47(13)
O12 N5 O11 124.19(14)
O12 N5 C20 117.71(13)
O11 N5 C20 118.11(14)
O10 N6 O9 124.01(14)
O10 N6 C22 117.93(14)
O9 N6 C22 118.06(13)
N1 C1 C2 124.12(15)
N1 C1 H1 115.9(12)
C2 C1 H1 120.0(12)
C3 C2 C1 118.01(15)
C3 C2 H2 120.2(12)
C1 C2 H2 121.7(12)
C2 C3 C4 119.12(15)
C2 C3 H3 119.5(12)
C4 C3 H3 121.4(12)
C3 C4 C5 118.93(15)
C3 C4 H4 121.0(12)
C5 C4 H4 120.0(12)
N1 C5 C4 122.23(14)
N1 C5 C6 114.99(12)
C4 C5 C6 122.78(13)
C7 C6 C10 117.96(14)
C7 C6 C5 122.24(13)
C10 C6 C5 119.79(13)
C8 C7 C6 119.82(15)
C8 C7 H7 115.6(12)
C6 C7 H7 124.4(12)
N2 C8 C7 120.30(15)
N2 C8 H8 115.3(13)
C7 C8 H8 124.4(13)
N2 C9 C10 120.52(15)
N2 C9 H9 116.9(12)
C10 C9 H9 122.6(12)
C9 C10 C6 119.77(15)
C9 C10 H10 118.7(13)
C6 C10 H10 121.5(13)
C16 C11 C12 119.44(14)
C16 C11 C17 118.38(13)
C12 C11 C17 122.14(13)
C13 C12 C11 118.91(14)
C13 C12 H12 116.5(12)
C11 C12 H12 124.6(12)
C14 C13 C12 122.96(14)
C14 C13 N3 118.07(13)
C12 C13 N3 118.91(13)
C15 C14 C13 116.47(14)
C15 C14 H14 121.2(12)
C13 C14 H14 122.3(12)
C14 C15 C16 123.18(14)
C14 C15 N4 118.14(13)
C16 C15 N4 118.67(13)
C15 C16 C11 119.02(14)
C15 C16 H16 121.9(11)
C11 C16 H16 119.1(11)
O2 C17 O1 124.79(14)
O2 C17 C11 118.73(14)
O1 C17 C11 116.46(13)
C23 C18 C19 120.26(14)
C23 C18 C24 118.06(13)
C19 C18 C24 121.63(13)
C20 C19 C18 118.24(14)
C20 C19 H19 119.5(13)
C18 C19 H19 122.2(13)
C21 C20 C19 123.47(14)
C21 C20 N5 117.92(13)
C19 C20 N5 118.58(13)
C20 C21 C22 116.37(14)
C20 C21 H21 121.2(12)
C22 C21 H21 122.4(12)
C21 C22 C23 123.13(14)
C21 C22 N6 117.81(13)
C23 C22 N6 119.02(13)
C22 C23 C18 118.52(14)
C22 C23 H23 120.3(11)
C18 C23 H23 121.1(11)
O8 C24 O7 124.51(15)
O8 C24 C18 122.34(14)
O7 C24 C18 113.16(13)

loop_
_geom_bond_atom_site_label_1
_geom_bond_atom_site_label_2
_geom_bond_site_symmetry_2
_geom_bond_distance
_geom_bond_publ_flag
O1 C17 . 1.2896(18) yes
O2 C17 . 1.2361(18) yes
O3 N4 . 1.2235(18) yes
O4 N4 . 1.2262(18) yes
O5 N3 . 1.2304(18) ?
O6 N3 . 1.2252(19) ?
O7 C24 . 1.3173(19) ?
O7 H117 . 1.01(3) ?
O8 C24 . 1.202(2) ?
O9 N6 . 1.2287(18) ?
O10 N6 . 1.2261(18) ?
O11 N5 . 1.2275(18) ?
O12 N5 . 1.2253(18) ?
N1 C1 . 1.334(2) yes
N1 C5 . 1.3539(19) yes
N2 C9 . 1.341(2) yes
N2 C8 . 1.345(2) yes
N2 H111 . 0.91(2) ?
N3 C13 . 1.4761(19) ?
N4 C15 . 1.4758(19) ?
N5 C20 . 1.476(2) ?
N6 C22 . 1.4751(19) ?
C1 C2 . 1.389(2) ?
C1 H1 . 1.00(2) ?
C2 C3 . 1.387(2) ?
C2 H2 . 0.91(2) ?
C3 C4 . 1.390(2) ?
C3 H3 . 0.97(2) ?
C4 C5 . 1.396(2) ?
C4 H4 . 0.94(2) ?
C5 C6 . 1.494(2) ?
C6 C7 . 1.402(2) ?
C6 C10 . 1.404(2) ?
C7 C8 . 1.377(2) ?
C7 H7 . 0.99(2) ?
C8 H8 . 0.97(2) ?
C9 C10 . 1.375(2) ?
C9 H9 . 0.92(2) ?
C10 H10 . 0.94(2) ?
C11 C16 . 1.397(2) ?
C11 C12 . 1.402(2) ?
C11 C17 . 1.516(2) ?
C12 C13 . 1.391(2) ?
C12 H12 . 0.94(2) ?
C13 C14 . 1.385(2) ?
C14 C15 . 1.383(2) ?
C14 H14 . 0.92(2) ?
C15 C16 . 1.388(2) ?
C16 H16 . 0.984(18) ?
C18 C23 . 1.397(2) ?
C18 C19 . 1.401(2) ?
C18 C24 . 1.503(2) ?
C19 C20 . 1.390(2) ?
C19 H19 . 1.00(2) ?
C20 C21 . 1.382(2) ?
C21 C22 . 1.387(2) ?
C21 H21 . 0.932(19) ?
C22 C23 . 1.390(2) ?
C23 H23 . 0.97(2) ?

loop_
_geom_hbond_atom_site_label_D
_geom_hbond_atom_site_label_H
_geom_hbond_atom_site_label_A
_geom_hbond_site_symmetry_A
_geom_hbond_distance_DH
_geom_hbond_distance_HA
_geom_hbond_distance_DA
_geom_hbond_angle_DHA
_geom_hbond_publ_flag
N2 H111 O1 3_567 0.91(2) 1.76(2) 2.671(2) 177(2) yes
O7 H117 O1 4_565 1.01(3) 1.59(3) 2.579(2) 164(3) yes
C1 H1 O5 3_666 1.00(2) 2.55(2) 3.360(2) 138(2) yes
C2 H2 O12 2_655 0.92(2) 2.47(2) 3.176(2) 134(2) yes
C3 H3 O10 4_576 0.98(2) 2.58(2) 3.399(2) 142(2) yes
C7 H7 O4 4_576 0.99(2) 2.39(2) 3.272(2) 148(2) yes
C8 H8 O8 2_556 0.97(2) 2.40(2) 3.311(2) 155(2) yes
C9 H9 O2 3_567 0.92(2) 2.52(2) 3.211(2) 132(2) yes
C12 H12 O7 4_566 0.94(2) 2.44(2) 3.087(2) 126(2) yes
C14 H14 O9 1_555 0.92(2) 2.43(2) 3.269(2) 152(2) yes

loop_
_geom_torsion_atom_site_label_1
_geom_torsion_atom_site_label_2
_geom_torsion_atom_site_label_3
_geom_torsion_atom_site_label_4
_geom_torsion
C5 N1 C1 C2 -0.1(2)
N1 C1 C2 C3 1.3(2)
C1 C2 C3 C4 -1.5(2)
C2 C3 C4 C5 0.6(2)
C1 N1 C5 C4 -0.9(2)
C1 N1 C5 C6 179.42(13)
C3 C4 C5 N1 0.7(2)
C3 C4 C5 C6 -179.70(14)
N1 C5 C6 C7 -178.70(13)
C4 C5 C6 C7 1.6(2)
N1 C5 C6 C10 0.4(2)
C4 C5 C6 C10 -179.25(14)
C10 C6 C7 C8 -0.5(2)
C5 C6 C7 C8 178.59(14)
C9 N2 C8 C7 0.0(2)
C6 C7 C8 N2 0.3(2)
C8 N2 C9 C10 0.1(2)
N2 C9 C10 C6 -0.3(2)
C7 C6 C10 C9 0.5(2)
C5 C6 C10 C9 -178.60(14)
C16 C11 C12 C13 -1.3(2)
C17 C11 C12 C13 176.38(14)
C11 C12 C13 C14 0.8(2)
C11 C12 C13 N3 -176.41(14)
O6 N3 C13 C14 -174.23(16)
O5 N3 C13 C14 4.4(2)
O6 N3 C13 C12 3.1(2)
O5 N3 C13 C12 -178.26(15)
C12 C13 C14 C15 -0.4(2)
N3 C13 C14 C15 176.82(13)
C13 C14 C15 C16 0.5(2)
C13 C14 C15 N4 -178.60(13)
O3 N4 C15 C14 171.54(14)
O4 N4 C15 C14 -9.0(2)
O3 N4 C15 C16 -7.6(2)
O4 N4 C15 C16 171.86(15)
C14 C15 C16 C11 -1.1(2)
N4 C15 C16 C11 178.06(14)
C12 C11 C16 C15 1.4(2)
C17 C11 C16 C15 -176.33(14)
C16 C11 C17 O2 -22.7(2)
C12 C11 C17 O2 159.60(16)
C16 C11 C17 O1 155.84(15)
C12 C11 C17 O1 -21.8(2)
C23 C18 C19 C20 -0.7(2)
C24 C18 C19 C20 -178.06(14)
C18 C19 C20 C21 -0.4(2)
C18 C19 C20 N5 177.43(13)
O12 N5 C20 C21 176.69(15)
O11 N5 C20 C21 -3.2(2)
O12 N5 C20 C19 -1.2(2)
O11 N5 C20 C19 178.89(14)
C19 C20 C21 C22 0.8(2)
N5 C20 C21 C22 -177.02(13)
C20 C21 C22 C23 -0.2(2)
C20 C21 C22 N6 177.85(13)
O10 N6 C22 C21 9.2(2)
O9 N6 C22 C21 -171.51(16)
O10 N6 C22 C23 -172.68(15)
O9 N6 C22 C23 6.6(2)
C21 C22 C23 C18 -0.8(2)
N6 C22 C23 C18 -178.83(13)
C19 C18 C23 C22 1.3(2)
C24 C18 C23 C22 178.73(13)
C23 C18 C24 O8 -5.4(2)
C19 C18 C24 O8 172.01(17)
C23 C18 C24 O7 174.58(14)
C19 C18 C24 O7 -8.0(2)

loop_
_cod_related_entry_id
_cod_related_entry_database
_cod_related_entry_code
1 ChemSpider 21134768
